data_1549591
loop_
_publ_author_name
'Hatano, Manabu'
'Okamoto, Haruka'
'Kawakami, Taro'
'Toh, Kohei'
'Nakatsuji, Hidefumi'
'Sakakura, Akira'
'Ishihara, Kazuaki'

_publ_section_title
;
 Enantioselective aza-Friedel-Crafts reaction of furan with \a-ketimino
 esters induced by a conjugated double hydrogen bond network of chiral
 bis(phosphoric acid) catalysts.
;
_journal_issue 30
_journal_name_full 'Chemical science'
_journal_page_first 6361
_journal_page_last 6367
_journal_paper_doi 10.1039/c8sc02290a
_journal_volume 9
_journal_year 2018
_chemical_absolute_configuration (R)
_chemical_formula_sum 'C32 H27 Cl3 N2 O7 S'
_chemical_formula_weight 689.96
_chemical_name_common
'ethyl (R)-6-methoxy-2-oxo-4-(1-tosyl-1H-indol-2-yl)-3,4-dihydro-2H-naphtho[2,1-e][1,3]oxazine-4-carboxylate'
_space_group_crystal_system monoclinic
_space_group_IT_number 4
_space_group_name_Hall 'P 2yb'
_space_group_name_H-M_alt 'P 1 21 1'
_symmetry_space_group_name_Hall 'P 2yb'
_symmetry_space_group_name_H-M 'P 1 21 1'
_atom_sites_solution_hydrogens mixed
_audit_creation_method SHELXL-2014/6
_audit_update_record
;
2016-12-04 deposited with the CCDC.
2018-06-25 downloaded from the CCDC.
;
_cell_angle_alpha 90
_cell_angle_beta 104.778(6)
_cell_angle_gamma 90
_cell_formula_units_Z 2
_cell_length_a 10.664(3)
_cell_length_b 10.372(2)
_cell_length_c 14.789(4)
_cell_measurement_reflns_used 5627
_cell_measurement_temperature 123(2)
_cell_measurement_theta_max 27.50
_cell_measurement_theta_min 3.00
_cell_volume 1581.7(7)
_computing_cell_refinement 'Rigaku CrystalClear'
_computing_data_collection 'Rigaku CrystalClear'
_computing_data_reduction 'Rigaku CrystalClear'
_computing_molecular_graphics 'Rigaku CrystalStructure'
_computing_publication_material 'Rigaku CrystalStructure'
_computing_structure_refinement 'SHELXL-2014/6 (Sheldrick, 2014)'
_computing_structure_solution 'Rigaku CrystalStructure'
_diffrn_ambient_temperature 123(2)
_diffrn_measured_fraction_theta_full 0.995
_diffrn_measured_fraction_theta_max 0.992
_diffrn_measurement_device_type 'PILATUS 200K area detector'
_diffrn_measurement_method 'phi and omega scan'
_diffrn_radiation_type MoK\a
_diffrn_radiation_wavelength 0.71075
_diffrn_reflns_av_R_equivalents 0.0176
_diffrn_reflns_av_unetI/netI 0.0247
_diffrn_reflns_Laue_measured_fraction_full 0.995
_diffrn_reflns_Laue_measured_fraction_max 0.992
_diffrn_reflns_limit_h_max 13
_diffrn_reflns_limit_h_min -13
_diffrn_reflns_limit_k_max 13
_diffrn_reflns_limit_k_min -13
_diffrn_reflns_limit_l_max 19
_diffrn_reflns_limit_l_min -13
_diffrn_reflns_number 13598
_diffrn_reflns_point_group_measured_fraction_full 0.964
_diffrn_reflns_point_group_measured_fraction_max 0.950
_diffrn_reflns_theta_full 25.242
_diffrn_reflns_theta_max 27.484
_diffrn_reflns_theta_min 3.025
_exptl_absorpt_coefficient_mu 0.407
_exptl_absorpt_correction_type empirical
_exptl_absorpt_process_details 'Rigaku CrystalClear'
_exptl_crystal_colour colorless
_exptl_crystal_density_diffrn 1.449
_exptl_crystal_description prism
_exptl_crystal_F_000 712
_exptl_crystal_size_max 0.750
_exptl_crystal_size_mid 0.120
_exptl_crystal_size_min 0.100
_exptl_transmission_factor_max 1.000
_exptl_transmission_factor_min 0.854
_refine_diff_density_max 0.408
_refine_diff_density_min -0.492
_refine_diff_density_rms 0.044
_refine_ls_abs_structure_details
;
 Flack x determined using 2750 quotients [(I+)-(I-)]/[(I+)+(I-)]
 (Parsons, Flack and Wagner, Acta Cryst. B69 (2013) 249-259).
;
_refine_ls_abs_structure_Flack 0.009(16)
_refine_ls_extinction_method none
_refine_ls_goodness_of_fit_ref 1.041
_refine_ls_hydrogen_treatment mixed
_refine_ls_matrix_type full
_refine_ls_number_parameters 469
_refine_ls_number_reflns 6894
_refine_ls_number_restraints 1
_refine_ls_restrained_S_all 1.041
_refine_ls_R_factor_all 0.0361
_refine_ls_R_factor_gt 0.0318
_refine_ls_shift/su_max 0.001
_refine_ls_shift/su_mean 0.000
_refine_ls_structure_factor_coef Fsqd
_refine_ls_weighting_details 'w=1/[\s^2^(Fo^2^)+(0.0476P)^2^+0.3226P] where P=(Fo^2^+2Fc^2^)/3'
_refine_ls_weighting_scheme calc
_refine_ls_wR_factor_gt 0.0794
_refine_ls_wR_factor_ref 0.0814
_reflns_Friedel_coverage 0.814
_reflns_Friedel_fraction_full 0.928
_reflns_Friedel_fraction_max 0.902
_reflns_number_gt 6403
_reflns_number_total 6894
_reflns_threshold_expression 'I > 2\s(I)'
_cod_data_source_file c8sc02290a2.cif
_cod_data_source_block CrystalClear
_cod_depositor_comments 'Adding full bibliography for 1549591--1549594.cif.'
_cod_database_code 1549591
_shelx_space_group_comment
;
The symmetry employed for this shelxl refinement is uniquely defined
by the following loop, which should always be used as a source of
symmetry information in preference to the above space-group names.
They are only intended as comments.
;
_shelx_estimated_absorpt_t_min 0.750
_shelx_estimated_absorpt_t_max 0.960
_shelxl_version_number 2014/6

loop_
_space_group_symop_operation_xyz
'x, y, z'
'-x, y+1/2, -z'

loop_
_atom_site_label
_atom_site_type_symbol
_atom_site_fract_x
_atom_site_fract_y
_atom_site_fract_z
_atom_site_U_iso_or_equiv
_atom_site_adp_type
_atom_site_occupancy
_atom_site_site_symmetry_order
_atom_site_calc_flag
_atom_site_refinement_flags_posn
_atom_site_refinement_flags_adp
S1 S 0.22386(6) 1.03073(6) 0.49722(4) 0.01801(12) Uani 1 1 d . .
O2 O 0.62713(19) 0.91522(17) 0.80374(12) 0.0241(4) Uani 1 1 d . .
O7 O 0.34441(17) 0.99752(18) 0.47725(12) 0.0231(4) Uani 1 1 d . .
N1 N 0.5218(2) 0.93995(19) 0.64758(15) 0.0177(4) Uani 1 1 d . .
H1 H 0.484(3) 0.903(3) 0.601(2) 0.017(7) Uiso 1 1 d . .
O6 O 0.13575(18) 0.93075(19) 0.50578(13) 0.0290(4) Uani 1 1 d . .
C13 C 0.5607(2) 0.8612(2) 0.72144(17) 0.0205(5) Uani 1 1 d . .
C5 C 0.8021(2) 1.2102(2) 0.89778(16) 0.0179(5) Uani 1 1 d . .
C3 C 0.6621(2) 1.2575(2) 0.74335(16) 0.0160(4) Uani 1 1 d . .
C2 C 0.6212(2) 1.1263(2) 0.73485(16) 0.0154(4) Uani 1 1 d . .
C4 C 0.7480(2) 1.2983(2) 0.82356(16) 0.0166(4) Uani 1 1 d . .
C1 C 0.5164(2) 1.0805(2) 0.65043(16) 0.0150(4) Uani 1 1 d . .
C25 C 0.1402(2) 1.1439(3) 0.41530(16) 0.0196(5) Uani 1 1 d . .
C11 C 0.6685(2) 1.0423(2) 0.80574(16) 0.0172(4) Uani 1 1 d . .
C9 C 0.8138(3) 0.9921(3) 0.96245(18) 0.0246(5) Uani 1 1 d . .
C8 C 0.9038(3) 1.0334(3) 1.04068(17) 0.0288(5) Uani 1 1 d . .
C30 C 0.1994(2) 1.2598(3) 0.40264(18) 0.0226(5) Uani 1 1 d . .
C26 C 0.0165(2) 1.1130(3) 0.36216(18) 0.0245(5) Uani 1 1 d . .
H26 H -0.026(3) 1.037(4) 0.373(2) 0.034(8) Uiso 1 1 d . .
C14 C 0.5483(2) 1.1381(2) 0.56228(16) 0.0167(4) Uani 1 1 d . .
C7 C 0.9457(3) 1.1621(3) 1.04865(19) 0.0282(6) Uani 1 1 d . .
C6 C 0.8949(2) 1.2495(3) 0.97991(17) 0.0231(5) Uani 1 1 d . .
C18 C 0.3682(2) 1.1913(2) 0.73875(17) 0.0187(5) Uani 1 1 d . .
H18 H 0.435(3) 1.212(3) 0.793(2) 0.015(7) Uiso 1 1 d . .
C22 C -0.0352(3) 1.2259(3) 0.6615(2) 0.0274(6) Uani 1 1 d . .
H22 H -0.132(3) 1.233(3) 0.640(2) 0.027(8) Uiso 1 1 d . .
C10 C 0.7618(2) 1.0801(2) 0.88888(16) 0.0186(5) Uani 1 1 d . .
C24 C 0.1682(2) 1.1637(2) 0.63858(17) 0.0179(5) Uani 1 1 d . .
C20 C 0.1604(3) 1.2747(3) 0.78053(19) 0.0236(5) Uani 1 1 d . .
H20 H 0.208(3) 1.308(3) 0.837(3) 0.039(9) Uiso 1 1 d . .
C19 C 0.2319(2) 1.2148(2) 0.72541(16) 0.0182(5) Uani 1 1 d . .
C21 C 0.0273(3) 1.2801(3) 0.7479(2) 0.0262(6) Uani 1 1 d . .
H21 H -0.022(3) 1.316(3) 0.780(2) 0.034(9) Uiso 1 1 d . .
C23 C 0.0333(2) 1.1670(3) 0.60494(19) 0.0257(6) Uani 1 1 d . .
H23 H -0.010(3) 1.131(3) 0.548(2) 0.033(8) Uiso 1 1 d . .
N2 N 0.26349(19) 1.1118(2) 0.59776(14) 0.0183(4) Uani 1 1 d . .
C17 C 0.3869(2) 1.1297(2) 0.66213(15) 0.0159(4) Uani 1 1 d . .
O1 O 0.79173(17) 1.42173(16) 0.83997(12) 0.0215(4) Uani 1 1 d . .
O5 O 0.63083(16) 1.06352(16) 0.53311(11) 0.0204(4) Uani 1 1 d . .
O3 O 0.5432(2) 0.74622(18) 0.72047(14) 0.0319(5) Uani 1 1 d . .
O4 O 0.50758(16) 1.24124(16) 0.53005(11) 0.0194(3) Uani 1 1 d . .
C15 C 0.6648(3) 1.1052(3) 0.44781(18) 0.0242(5) Uani 1 1 d . .
H15 H 0.7322 1.1732 0.4625 0.029 Uiso 1 1 calc R U
H15A H 0.5876 1.1404 0.4025 0.029 Uiso 1 1 calc R U
C29 C 0.1315(3) 1.3467(3) 0.3371(2) 0.0280(6) Uani 1 1 d . .
H29 H 0.169(4) 1.430(4) 0.325(3) 0.044(10) Uiso 1 1 d . .
C28 C 0.0060(3) 1.3189(3) 0.28316(18) 0.0274(6) Uani 1 1 d . .
C27 C -0.0490(3) 1.2016(3) 0.2958(2) 0.0296(6) Uani 1 1 d . .
C16 C 0.7148(3) 0.9896(3) 0.4077(2) 0.0319(6) Uani 1 1 d . .
H16 H 0.6506 0.9201 0.3990 0.048 Uiso 1 1 calc R U
H16A H 0.7960 0.9608 0.4505 0.048 Uiso 1 1 calc R U
H16B H 0.7305 1.0120 0.3471 0.048 Uiso 1 1 calc R U
C12 C 0.7368(3) 1.5150(3) 0.7701(2) 0.0327(6) Uani 1 1 d . .
H12 H 0.6425 1.5175 0.7612 0.049 Uiso 1 1 calc R U
H12A H 0.7566 1.4914 0.7111 0.049 Uiso 1 1 calc R U
H12B H 0.7734 1.6001 0.7901 0.049 Uiso 1 1 calc R U
C31 C -0.0666(3) 1.4158(3) 0.2125(2) 0.0411(8) Uani 1 1 d . .
H31 H -0.1001 1.4849 0.2450 0.062 Uiso 1 1 calc R U
H31A H -0.1389 1.3728 0.1686 0.062 Uiso 1 1 calc R U
H31B H -0.0077 1.4525 0.1781 0.062 Uiso 1 1 calc R U
Cl3 Cl 0.65470(15) 1.60539(16) 1.00457(9) 0.0937(5) Uani 1 1 d . .
Cl1 Cl 0.41687(18) 1.74769(18) 0.95169(15) 0.1146(6) Uani 1 1 d . .
Cl2 Cl 0.43332(15) 1.50053(13) 0.87070(9) 0.0861(4) Uani 1 1 d . .
C32 C 0.5171(4) 1.6414(3) 0.9143(2) 0.0447(8) Uani 1 1 d . .
H32 H 0.5466 1.6832 0.8624 0.054 Uiso 1 1 calc R U
H32A H 0.287(3) 1.280(3) 0.4392(18) 0.012(6) Uiso 1 1 d . .
H32B H -0.131(4) 1.181(4) 0.259(3) 0.040(10) Uiso 1 1 d . .
H32C H 0.925(3) 1.336(3) 0.985(2) 0.026(8) Uiso 1 1 d . .
H32D H 0.624(3) 1.313(3) 0.696(2) 0.017(7) Uiso 1 1 d . .
H32E H 1.006(3) 1.189(3) 1.100(2) 0.031(8) Uiso 1 1 d . .
H32F H 0.933(3) 0.973(3) 1.088(2) 0.033(8) Uiso 1 1 d . .
H32G H 0.780(3) 0.905(4) 0.959(2) 0.036(9) Uiso 1 1 d . .

loop_
_atom_site_aniso_label
_atom_site_aniso_U_11
_atom_site_aniso_U_22
_atom_site_aniso_U_33
_atom_site_aniso_U_23
_atom_site_aniso_U_13
_atom_site_aniso_U_12
S1 0.0194(3) 0.0180(3) 0.0145(2) -0.0022(2) 0.0003(2) 0.0005(2)
O2 0.0339(10) 0.0167(8) 0.0171(8) 0.0022(7) -0.0016(7) -0.0046(7)
O7 0.0243(8) 0.0257(9) 0.0167(8) -0.0047(7) 0.0009(7) 0.0071(7)
N1 0.0214(10) 0.0140(9) 0.0154(10) -0.0008(8) 0.0004(8) 0.0010(8)
O6 0.0297(10) 0.0260(10) 0.0276(10) 0.0005(8) 0.0006(8) -0.0066(8)
C13 0.0231(12) 0.0170(11) 0.0197(12) 0.0008(9) 0.0022(10) 0.0010(10)
C5 0.0166(11) 0.0222(12) 0.0155(11) 0.0000(9) 0.0051(9) 0.0018(9)
C3 0.0157(10) 0.0163(11) 0.0156(10) 0.0021(9) 0.0033(9) 0.0027(9)
C2 0.0135(10) 0.0184(11) 0.0139(10) -0.0008(8) 0.0026(8) 0.0018(9)
C4 0.0144(10) 0.0179(11) 0.0185(11) -0.0005(9) 0.0060(9) 0.0010(9)
C1 0.0157(10) 0.0144(10) 0.0133(10) 0.0003(8) 0.0008(9) 0.0019(8)
C25 0.0199(11) 0.0233(12) 0.0144(10) -0.0018(9) 0.0021(9) 0.0048(10)
C11 0.0183(10) 0.0154(10) 0.0172(10) 0.0001(9) 0.0032(8) 0.0004(9)
C9 0.0285(13) 0.0219(12) 0.0213(12) 0.0038(10) 0.0026(10) 0.0017(11)
C8 0.0342(14) 0.0300(13) 0.0176(11) 0.0039(12) -0.0021(10) 0.0061(13)
C30 0.0214(12) 0.0231(12) 0.0210(12) -0.0025(10) 0.0011(10) 0.0003(10)
C26 0.0210(12) 0.0280(14) 0.0219(12) -0.0014(10) 0.0008(10) -0.0019(11)
C14 0.0141(10) 0.0194(11) 0.0146(10) -0.0016(9) -0.0001(8) -0.0004(9)
C7 0.0265(13) 0.0350(15) 0.0178(12) -0.0027(11) -0.0043(11) 0.0000(12)
C6 0.0224(12) 0.0268(13) 0.0182(11) -0.0010(10) 0.0018(10) -0.0025(10)
C18 0.0185(11) 0.0207(12) 0.0164(11) -0.0036(9) 0.0037(9) -0.0014(9)
C22 0.0189(12) 0.0352(15) 0.0288(14) 0.0044(11) 0.0076(11) 0.0042(11)
C10 0.0186(11) 0.0209(11) 0.0162(11) 0.0003(9) 0.0039(9) 0.0037(9)
C24 0.0192(11) 0.0187(11) 0.0173(11) 0.0030(9) 0.0074(9) 0.0017(9)
C20 0.0238(12) 0.0245(12) 0.0245(12) -0.0064(10) 0.0100(11) -0.0018(10)
C19 0.0194(11) 0.0167(11) 0.0186(11) 0.0015(9) 0.0053(9) -0.0005(9)
C21 0.0257(13) 0.0277(14) 0.0295(13) -0.0017(11) 0.0147(11) 0.0036(11)
C23 0.0181(12) 0.0391(15) 0.0184(12) -0.0005(11) 0.0016(10) 0.0017(11)
N2 0.0155(9) 0.0239(10) 0.0141(9) -0.0021(8) 0.0013(7) 0.0017(8)
C17 0.0163(10) 0.0162(10) 0.0142(10) 0.0009(9) 0.0019(8) -0.0004(9)
O1 0.0246(9) 0.0181(8) 0.0197(8) 0.0011(7) 0.0017(7) -0.0019(7)
O5 0.0228(8) 0.0232(9) 0.0169(8) 0.0040(6) 0.0082(7) 0.0076(7)
O3 0.0461(12) 0.0168(9) 0.0261(10) 0.0030(7) -0.0030(9) -0.0042(8)
O4 0.0220(8) 0.0166(8) 0.0189(8) 0.0016(7) 0.0040(7) 0.0024(7)
C15 0.0286(13) 0.0270(14) 0.0190(12) 0.0044(10) 0.0101(10) 0.0035(11)
C29 0.0334(14) 0.0241(13) 0.0245(13) -0.0004(10) 0.0039(11) 0.0027(11)
C28 0.0316(14) 0.0292(14) 0.0175(12) -0.0034(10) -0.0010(11) 0.0095(11)
C27 0.0214(13) 0.0382(15) 0.0231(13) -0.0028(11) -0.0054(11) 0.0050(11)
C16 0.0404(15) 0.0312(14) 0.0300(14) -0.0019(11) 0.0199(13) 0.0018(12)
C12 0.0429(15) 0.0183(13) 0.0298(13) 0.0043(11) -0.0039(12) -0.0040(12)
C31 0.052(2) 0.0337(16) 0.0270(15) -0.0004(12) -0.0091(14) 0.0126(15)
Cl3 0.1062(10) 0.1007(11) 0.0550(7) -0.0012(7) -0.0148(7) -0.0109(9)
Cl1 0.1186(12) 0.0955(11) 0.1561(16) -0.0312(11) 0.0836(12) 0.0120(10)
Cl2 0.1129(10) 0.0672(8) 0.0782(8) -0.0174(6) 0.0242(7) -0.0499(7)
C32 0.058(2) 0.0406(18) 0.0390(18) -0.0051(15) 0.0188(16) -0.0110(17)

loop_
_atom_type_symbol
_atom_type_description
_atom_type_scat_dispersion_real
_atom_type_scat_dispersion_imag
_atom_type_scat_source
C C 0.0033 0.0016 'International Tables Vol C Tables 4.2.6.8 and 6.1.1.4'
H H 0.0000 0.0000 'International Tables Vol C Tables 4.2.6.8 and 6.1.1.4'
N N 0.0061 0.0033 'International Tables Vol C Tables 4.2.6.8 and 6.1.1.4'
O O 0.0106 0.0060 'International Tables Vol C Tables 4.2.6.8 and 6.1.1.4'
S S 0.1246 0.1234 'International Tables Vol C Tables 4.2.6.8 and 6.1.1.4'
Cl Cl 0.1484 0.1585 'International Tables Vol C Tables 4.2.6.8 and 6.1.1.4'

loop_
_geom_angle_atom_site_label_1
_geom_angle_atom_site_label_2
_geom_angle_atom_site_label_3
_geom_angle
O6 S1 O7 119.31(12)
O6 S1 N2 108.10(11)
O7 S1 N2 105.59(10)
O6 S1 C25 108.45(12)
O7 S1 C25 110.06(11)
N2 S1 C25 104.26(11)
C13 O2 C11 119.96(19)
C13 N1 C1 126.2(2)
O3 C13 N1 125.2(2)
O3 C13 O2 117.4(2)
N1 C13 O2 117.3(2)
C10 C5 C6 119.0(2)
C10 C5 C4 119.0(2)
C6 C5 C4 122.0(2)
C4 C3 C2 119.6(2)
C11 C2 C3 120.0(2)
C11 C2 C1 118.9(2)
C3 C2 C1 120.9(2)
O1 C4 C3 124.6(2)
O1 C4 C5 114.2(2)
C3 C4 C5 121.2(2)
N1 C1 C17 112.4(2)
N1 C1 C2 107.98(19)
C17 C1 C2 107.43(18)
N1 C1 C14 110.01(19)
C17 C1 C14 111.51(18)
C2 C1 C14 107.29(19)
C26 C25 C30 121.4(2)
C26 C25 S1 118.5(2)
C30 C25 S1 120.07(18)
C2 C11 O2 122.6(2)
C2 C11 C10 122.0(2)
O2 C11 C10 115.3(2)
C8 C9 C10 119.9(3)
C9 C8 C7 120.5(3)
C29 C30 C25 118.8(2)
C25 C26 C27 118.5(3)
O4 C14 O5 126.3(2)
O4 C14 C1 122.7(2)
O5 C14 C1 110.84(19)
C6 C7 C8 120.8(3)
C7 C6 C5 120.3(3)
C17 C18 C19 108.9(2)
C23 C22 C21 121.8(3)
C5 C10 C9 119.5(2)
C5 C10 C11 118.2(2)
C9 C10 C11 122.3(2)
C19 C24 C23 122.2(2)
C19 C24 N2 107.7(2)
C23 C24 N2 130.1(2)
C21 C20 C19 118.7(2)
C24 C19 C20 119.7(2)
C24 C19 C18 107.4(2)
C20 C19 C18 132.8(2)
C20 C21 C22 120.8(3)
C22 C23 C24 116.7(2)
C24 N2 C17 107.88(18)
C24 N2 S1 121.78(16)
C17 N2 S1 129.94(16)
C18 C17 N2 108.1(2)
C18 C17 C1 125.6(2)
N2 C17 C1 126.2(2)
C4 O1 C12 116.68(19)
C14 O5 C15 116.07(18)
O5 C15 C16 107.3(2)
C30 C29 C28 121.2(3)
C27 C28 C29 118.7(3)
C27 C28 C31 121.2(3)
C29 C28 C31 120.2(3)
C28 C27 C26 121.4(3)
Cl1 C32 Cl2 110.7(2)
Cl1 C32 Cl3 111.1(2)
Cl2 C32 Cl3 110.7(2)

loop_
_geom_bond_atom_site_label_1
_geom_bond_atom_site_label_2
_geom_bond_distance
S1 O6 1.426(2)
S1 O7 1.4326(19)
S1 N2 1.666(2)
S1 C25 1.758(3)
O2 C13 1.363(3)
O2 C11 1.388(3)
N1 C13 1.342(3)
N1 C1 1.460(3)
C13 O3 1.207(3)
C5 C10 1.412(4)
C5 C6 1.417(3)
C5 C4 1.431(3)
C3 C4 1.368(3)
C3 C2 1.424(3)
C2 C11 1.357(3)
C2 C1 1.523(3)
C4 O1 1.363(3)
C1 C17 1.523(3)
C1 C14 1.548(3)
C25 C26 1.390(4)
C25 C30 1.392(4)
C11 C10 1.425(3)
C9 C8 1.370(4)
C9 C10 1.420(3)
C8 C7 1.403(4)
C30 C29 1.385(4)
C26 C27 1.395(4)
C14 O4 1.206(3)
C14 O5 1.324(3)
C7 C6 1.366(4)
C18 C17 1.360(3)
C18 C19 1.436(3)
C22 C23 1.384(4)
C22 C21 1.399(4)
C24 C19 1.395(3)
C24 C23 1.398(3)
C24 N2 1.414(3)
C20 C21 1.378(4)
C20 C19 1.396(3)
N2 C17 1.426(3)
O1 C12 1.427(3)
O5 C15 1.464(3)
C15 C16 1.496(4)
C29 C28 1.402(4)
C28 C27 1.384(4)
C28 C31 1.513(4)
Cl3 C32 1.753(4)
Cl1 C32 1.722(4)
Cl2 C32 1.748(4)

loop_
_geom_torsion_atom_site_label_1
_geom_torsion_atom_site_label_2
_geom_torsion_atom_site_label_3
_geom_torsion_atom_site_label_4
_geom_torsion
C1 N1 C13 O3 166.0(3)
C1 N1 C13 O2 -15.2(4)
C11 O2 C13 O3 169.5(2)
C11 O2 C13 N1 -9.4(3)
C4 C3 C2 C11 -0.6(3)
C4 C3 C2 C1 174.3(2)
C2 C3 C4 O1 -178.7(2)
C2 C3 C4 C5 2.7(3)
C10 C5 C4 O1 178.9(2)
C6 C5 C4 O1 -1.1(3)
C10 C5 C4 C3 -2.4(3)
C6 C5 C4 C3 177.6(2)
C13 N1 C1 C17 -89.0(3)
C13 N1 C1 C2 29.3(3)
C13 N1 C1 C14 146.1(2)
C11 C2 C1 N1 -21.0(3)
C3 C2 C1 N1 164.0(2)
C11 C2 C1 C17 100.4(2)
C3 C2 C1 C17 -74.5(3)
C11 C2 C1 C14 -139.5(2)
C3 C2 C1 C14 45.5(3)
O6 S1 C25 C26 -10.3(2)
O7 S1 C25 C26 121.9(2)
N2 S1 C25 C26 -125.3(2)
O6 S1 C25 C30 171.79(19)
O7 S1 C25 C30 -56.0(2)
N2 S1 C25 C30 56.8(2)
C3 C2 C11 O2 176.3(2)
C1 C2 C11 O2 1.3(3)
C3 C2 C11 C10 -1.8(3)
C1 C2 C11 C10 -176.8(2)
C13 O2 C11 C2 15.9(3)
C13 O2 C11 C10 -165.9(2)
C10 C9 C8 C7 -0.2(4)
C26 C25 C30 C29 1.6(4)
S1 C25 C30 C29 179.5(2)
C30 C25 C26 C27 -0.8(4)
S1 C25 C26 C27 -178.7(2)
N1 C1 C14 O4 152.6(2)
C17 C1 C14 O4 27.3(3)
C2 C1 C14 O4 -90.1(3)
N1 C1 C14 O5 -31.5(3)
C17 C1 C14 O5 -156.88(19)
C2 C1 C14 O5 85.7(2)
C9 C8 C7 C6 1.8(4)
C8 C7 C6 C5 -2.2(4)
C10 C5 C6 C7 1.0(4)
C4 C5 C6 C7 -179.1(2)
C6 C5 C10 C9 0.6(3)
C4 C5 C10 C9 -179.3(2)
C6 C5 C10 C11 -180.0(2)
C4 C5 C10 C11 0.1(3)
C8 C9 C10 C5 -1.0(4)
C8 C9 C10 C11 179.6(2)
C2 C11 C10 C5 2.0(3)
O2 C11 C10 C5 -176.2(2)
C2 C11 C10 C9 -178.6(2)
O2 C11 C10 C9 3.1(3)
C23 C24 C19 C20 -1.7(4)
N2 C24 C19 C20 178.9(2)
C23 C24 C19 C18 178.2(2)
N2 C24 C19 C18 -1.3(3)
C21 C20 C19 C24 0.8(4)
C21 C20 C19 C18 -178.9(3)
C17 C18 C19 C24 0.9(3)
C17 C18 C19 C20 -179.3(3)
C19 C20 C21 C22 0.5(4)
C23 C22 C21 C20 -1.1(4)
C21 C22 C23 C24 0.3(4)
C19 C24 C23 C22 1.0(4)
N2 C24 C23 C22 -179.7(2)
C19 C24 N2 C17 1.2(3)
C23 C24 N2 C17 -178.2(3)
C19 C24 N2 S1 174.71(17)
C23 C24 N2 S1 -4.7(4)
O6 S1 N2 C24 -53.0(2)
O7 S1 N2 C24 178.27(18)
C25 S1 N2 C24 62.3(2)
O6 S1 N2 C17 118.9(2)
O7 S1 N2 C17 -9.8(2)
C25 S1 N2 C17 -125.8(2)
C19 C18 C17 N2 -0.1(3)
C19 C18 C17 C1 -176.3(2)
C24 N2 C17 C18 -0.7(3)
S1 N2 C17 C18 -173.46(19)
C24 N2 C17 C1 175.5(2)
S1 N2 C17 C1 2.7(4)
N1 C1 C17 C18 112.4(3)
C2 C1 C17 C18 -6.2(3)
C14 C1 C17 C18 -123.5(3)
N1 C1 C17 N2 -63.1(3)
C2 C1 C17 N2 178.2(2)
C14 C1 C17 N2 60.9(3)
C3 C4 O1 C12 4.0(3)
C5 C4 O1 C12 -177.3(2)
O4 C14 O5 C15 -6.6(3)
C1 C14 O5 C15 177.7(2)
C14 O5 C15 C16 -159.1(2)
C25 C30 C29 C28 -0.9(4)
C30 C29 C28 C27 -0.6(4)
C30 C29 C28 C31 179.6(3)
C29 C28 C27 C26 1.5(4)
C31 C28 C27 C26 -178.7(3)
C25 C26 C27 C28 -0.8(4)
